data_4082414
loop_
_publ_author_name
'Gonz\'alez-Gallardo, Sandra'
'Kuzu, Istemi'
'O\~na-Burgos, Pascual'
'Wolfer, Tanja'
'Wang, Cong'
'Klinkhammer, Karl W.'
'Klopper, Wim'
'Br\"ase, Stefan'
'Breher, Frank'

_publ_section_title
;
 Coinage Metal Complexes of Tris(pyrazolyl)methanide-Based Redox-Active
 Metalloligands
;
_journal_issue 4
_journal_name_full Organometallics
_journal_page_first 941
_journal_paper_doi 10.1021/om4010498
_journal_volume 33
_journal_year 2014
_chemical_formula_moiety 'C25 H17 Au F6 N6 Ru, 1.5(C7H8)'
_chemical_formula_sum 'C35.5 H29 Au F6 N6 Ru'
_chemical_formula_weight 951.68
_chemical_name_systematic
; 
 CpRu(Tpmd)AuCCPhF
;
_space_group_IT_number 60
_symmetry_cell_setting orthorhombic
_symmetry_space_group_name_Hall '-P 2n 2ab'
_symmetry_space_group_name_H-M 'P b c n'
_atom_sites_solution_hydrogens geom
_atom_sites_solution_primary direct
_atom_sites_solution_secondary difmap
_audit_creation_method SHELXL-97
_cell_angle_alpha 90.00
_cell_angle_beta 90.00
_cell_angle_gamma 90.00
_cell_formula_units_Z 8
_cell_length_a 12.970(3)
_cell_length_b 25.031(5)
_cell_length_c 23.110(5)
_cell_measurement_reflns_used 102998
_cell_measurement_temperature 200(2)
_cell_measurement_theta_max 26.00
_cell_measurement_theta_min 1.76
_cell_volume 7503(3)
_computing_cell_refinement 'CrysAlis Red'
_computing_data_collection 'CrysAlis CCD'
_computing_data_reduction 'CrysAlis Red'
_computing_molecular_graphics 'Ortep 32'
_computing_publication_material 'Bruker SHELXTL'
_computing_structure_refinement 'SHELXL-97 (Sheldrick, 1997)'
_computing_structure_solution 'SHELXS-97 (Sheldrick, 1990)'
_diffrn_ambient_temperature 200(2)
_diffrn_measured_fraction_theta_full 0.999
_diffrn_measured_fraction_theta_max 0.999
_diffrn_measurement_device_type 'Stoe Stadi with CCD detector'
_diffrn_measurement_method 'omega scans'
_diffrn_radiation_monochromator graphite
_diffrn_radiation_source 'fine-focus sealed tube'
_diffrn_radiation_type MoK\a
_diffrn_radiation_wavelength 0.71073
_diffrn_reflns_av_R_equivalents 0.1238
_diffrn_reflns_av_unetI/netI 0.0382
_diffrn_reflns_limit_h_max 14
_diffrn_reflns_limit_h_min -15
_diffrn_reflns_limit_k_max 30
_diffrn_reflns_limit_k_min -30
_diffrn_reflns_limit_l_max 28
_diffrn_reflns_limit_l_min -28
_diffrn_reflns_number 102998
_diffrn_reflns_theta_full 26.00
_diffrn_reflns_theta_max 26.00
_diffrn_reflns_theta_min 1.76
_exptl_absorpt_coefficient_mu 4.371
_exptl_absorpt_correction_type none
_exptl_crystal_colour yellow
_exptl_crystal_density_diffrn 1.685
_exptl_crystal_density_method 'not measured'
_exptl_crystal_description 'irregular shaped crystal'
_exptl_crystal_F_000 3688
_exptl_crystal_size_max 0.10
_exptl_crystal_size_mid 0.01
_exptl_crystal_size_min 0.01
_refine_diff_density_max 2.061
_refine_diff_density_min -1.598
_refine_diff_density_rms 0.163
_refine_ls_extinction_method none
_refine_ls_goodness_of_fit_ref 1.036
_refine_ls_hydrogen_treatment constr
_refine_ls_matrix_type full
_refine_ls_number_parameters 490
_refine_ls_number_reflns 7361
_refine_ls_number_restraints 125
_refine_ls_restrained_S_all 1.033
_refine_ls_R_factor_all 0.0490
_refine_ls_R_factor_gt 0.0394
_refine_ls_shift/su_max 0.002
_refine_ls_shift/su_mean 0.000
_refine_ls_structure_factor_coef Fsqd
_refine_ls_weighting_details 'calc w=1/[\s^2^(Fo^2^)+(0.0845P)^2^+0.0000P] where P=(Fo^2^+2Fc^2^)/3'
_refine_ls_weighting_scheme calc
_refine_ls_wR_factor_gt 0.1122
_refine_ls_wR_factor_ref 0.1170
_reflns_number_gt 5995
_reflns_number_total 7361
_reflns_threshold_expression >2sigma(I)
_cod_data_source_file om4010498_si_003.cif
_cod_data_source_block compound_10a
_cod_original_sg_symbol_H-M Pbcn
_cod_original_formula_sum 'C35.50 H29 Au F6 N6 Ru'
_cod_database_code 4082414

loop_
_symmetry_equiv_pos_as_xyz
'x, y, z'
'-x+1/2, -y+1/2, z+1/2'
'-x, y, -z+1/2'
'x+1/2, -y+1/2, -z'
'-x, -y, -z'
'x-1/2, y-1/2, -z-1/2'
'x, -y, z-1/2'
'-x-1/2, y-1/2, z'

loop_
_atom_site_label
_atom_site_type_symbol
_atom_site_fract_x
_atom_site_fract_y
_atom_site_fract_z
_atom_site_U_iso_or_equiv
_atom_site_adp_type
_atom_site_occupancy
_atom_site_symmetry_multiplicity
_atom_site_calc_flag
_atom_site_refinement_flags
_atom_site_disorder_assembly
_atom_site_disorder_group
Au1 Au 0.225884(16) 0.662651(8) 0.551056(9) 0.04069(10) Uani 1 1 d . . .
Ru1 Ru 0.31703(3) 0.852604(16) 0.459297(16) 0.03546(11) Uani 1 1 d . . .
N1 N 0.2746(3) 0.73369(17) 0.45209(16) 0.0324(9) Uani 1 1 d . . .
C1 C 0.2593(3) 0.73724(19) 0.5149(2) 0.0324(9) Uani 1 1 d . . .
F1 F -0.1432(3) 0.4224(2) 0.6112(2) 0.0957(15) Uani 1 1 d . . .
N2 N 0.3027(3) 0.77715(17) 0.42083(17) 0.0353(8) Uani 1 1 d . . .
C2 C 0.1966(4) 0.5918(2) 0.5846(3) 0.0502(13) Uani 1 1 d . . .
F2 F -0.1383(4) 0.4562(2) 0.6951(3) 0.1009(17) Uani 1 1 d . . .
N3 N 0.1775(3) 0.77554(15) 0.52443(16) 0.0331(8) Uani 1 1 d . . .
C3 C 0.1779(4) 0.5479(2) 0.6034(3) 0.0501(13) Uani 1 1 d . . .
F3 F -0.1098(3) 0.37352(17) 0.6827(2) 0.0858(14) Uani 1 1 d . . .
N4 N 0.1855(3) 0.82660(16) 0.50420(18) 0.0378(8) Uani 1 1 d . . .
F4 F 0.3700(3) 0.38128(17) 0.6584(2) 0.0787(11) Uani 1 1 d . . .
N5 N 0.3551(3) 0.75910(16) 0.53940(16) 0.0331(8) Uani 1 1 d . . .
F5 F 0.2586(4) 0.32163(18) 0.6474(2) 0.0865(14) Uani 1 1 d . . .
N6 N 0.3936(3) 0.80702(16) 0.52231(16) 0.0347(8) Uani 1 1 d . . .
F6 F 0.2790(5) 0.3582(3) 0.7297(2) 0.112(2) Uani 1 1 d . . .
C10 C 0.2667(4) 0.6899(2) 0.4180(2) 0.0365(10) Uani 1 1 d . . .
H10 H 0.2474 0.6550 0.4301 0.044 Uiso 1 1 calc R . .
C11 C 0.2918(4) 0.7053(2) 0.3626(2) 0.0464(13) Uani 1 1 d . . .
H11 H 0.2939 0.6834 0.3290 0.056 Uiso 1 1 calc R . .
C12 C 0.3134(4) 0.7595(2) 0.3664(2) 0.0421(11) Uani 1 1 d . . .
H12 H 0.3331 0.7813 0.3346 0.050 Uiso 1 1 calc R . .
C20 C 0.0870(4) 0.7685(2) 0.5521(2) 0.0421(12) Uani 1 1 d . . .
H20 H 0.0639 0.7365 0.5698 0.051 Uiso 1 1 calc R . .
C21 C 0.0341(4) 0.8162(3) 0.5502(2) 0.0467(13) Uani 1 1 d . . .
H21 H -0.0318 0.8237 0.5663 0.056 Uiso 1 1 calc R . .
C22 C 0.0981(4) 0.8513(2) 0.5197(2) 0.0457(12) Uani 1 1 d . . .
H22 H 0.0818 0.8875 0.5111 0.055 Uiso 1 1 calc R . .
C30 C 0.4192(4) 0.7364(2) 0.5783(2) 0.0427(11) Uani 1 1 d . . .
H30 H 0.4099 0.7027 0.5964 0.051 Uiso 1 1 calc R . .
C31 C 0.4995(4) 0.7705(2) 0.5868(2) 0.0499(13) Uani 1 1 d . . .
H31 H 0.5564 0.7656 0.6121 0.060 Uiso 1 1 calc R . .
C32 C 0.4813(4) 0.8131(2) 0.5514(2) 0.0431(12) Uani 1 1 d . . .
H32 H 0.5255 0.8432 0.5480 0.052 Uiso 1 1 calc R . .
C95 C 0.5000 0.7470(6) 0.2500 0.133(8) Uani 1 2 d S . .
H95 H 0.5000 0.7091 0.2500 0.159 Uiso 1 2 calc SR . .
C96 C 0.5667(9) 0.7722(4) 0.2831(4) 0.097(3) Uani 1 1 d . . .
H96 H 0.6139 0.7526 0.3063 0.117 Uiso 1 1 calc R . .
C97 C 0.5677(6) 0.8265(4) 0.2838(3) 0.074(2) Uani 1 1 d . . .
H97 H 0.6156 0.8446 0.3080 0.089 Uiso 1 1 calc R . .
C98 C 0.5000 0.8563(4) 0.2500 0.062(2) Uani 1 2 d SD . .
C99 C 0.5000 0.9149(4) 0.2500 0.106(5) Uani 1 2 d SD . .
H99A H 0.4363 0.9279 0.2321 0.159 Uiso 0.50 1 calc PR . .
H99B H 0.5595 0.9279 0.2280 0.159 Uiso 0.50 1 calc PR . .
H99C H 0.5042 0.9279 0.2899 0.159 Uiso 0.50 1 calc PR . .
C100 C 0.3231(7) 0.8993(2) 0.3823(3) 0.0642(17) Uani 1 1 d . . .
H100 H 0.3037 0.8862 0.3453 0.077 Uiso 1 1 calc R . .
C101 C 0.4234(5) 0.8964(2) 0.4065(3) 0.0582(16) Uani 1 1 d . . .
H101 H 0.4829 0.8814 0.3888 0.070 Uiso 1 1 calc R . .
C102 C 0.4180(6) 0.9199(3) 0.4611(3) 0.0666(19) Uani 1 1 d . . .
H102 H 0.4741 0.9231 0.4873 0.080 Uiso 1 1 calc R . .
C103 C 0.3192(7) 0.9378(3) 0.4715(3) 0.071(2) Uani 1 1 d . . .
H103 H 0.2956 0.9556 0.5053 0.085 Uiso 1 1 calc R . .
C104 C 0.2582(6) 0.9242(3) 0.4213(4) 0.068(2) Uani 1 1 d . . .
H104 H 0.1868 0.9311 0.4160 0.082 Uiso 1 1 calc R . .
C200 C 0.1509(4) 0.4963(2) 0.6247(2) 0.0435(11) Uani 1 1 d . . .
C201 C 0.2252(4) 0.4577(2) 0.6388(2) 0.0457(12) Uani 1 1 d . . .
H201 H 0.2963 0.4657 0.6342 0.055 Uiso 1 1 calc R . .
C202 C 0.1956(4) 0.4086(2) 0.6590(2) 0.0421(11) Uani 1 1 d . . .
C203 C 0.0929(5) 0.3958(2) 0.6663(2) 0.0438(12) Uani 1 1 d . . .
H203 H 0.0735 0.3614 0.6800 0.053 Uiso 1 1 calc R . .
C204 C 0.0193(4) 0.4334(2) 0.6534(2) 0.0430(11) Uani 1 1 d . . .
C205 C 0.0466(4) 0.48305(19) 0.6320(2) 0.0400(11) Uani 1 1 d . . .
H205 H -0.0054 0.5082 0.6222 0.048 Uiso 1 1 calc R . .
C206 C -0.0925(5) 0.4219(2) 0.6612(3) 0.0571(15) Uani 1 1 d . . .
C207 C 0.2746(5) 0.3674(3) 0.6741(3) 0.0589(16) Uani 1 1 d . . .
C82 C 0.4583(10) 0.5131(5) 0.5381(6) 0.093(4) Uani 0.50 1 d PGDU A -1
H82 H 0.4432 0.5145 0.5783 0.112 Uiso 0.50 1 calc PR A -1
C83 C 0.3984(8) 0.5418(5) 0.4991(7) 0.102(4) Uani 0.50 1 d PGDU A -1
H83 H 0.3422 0.5627 0.5126 0.123 Uiso 0.50 1 calc PR A -1
C84 C 0.4205(10) 0.5398(6) 0.4403(7) 0.104(5) Uani 0.50 1 d PGDU A -1
H84 H 0.3795 0.5594 0.4136 0.125 Uiso 0.50 1 calc PR A -1
C85 C 0.5027(11) 0.5092(6) 0.4205(5) 0.103(4) Uani 0.50 1 d PGDU A -1
H85 H 0.5178 0.5078 0.3803 0.124 Uiso 0.50 1 calc PR A -1
C86 C 0.5627(9) 0.4805(5) 0.4595(6) 0.092(4) Uani 0.50 1 d PGDU A -1
H86 H 0.6188 0.4596 0.4460 0.111 Uiso 0.50 1 calc PR A -1
C87 C 0.5405(9) 0.4825(5) 0.5183(6) 0.087(3) Uani 0.50 1 d PGDU A -1
C88 C 0.6029(19) 0.4515(10) 0.5589(9) 0.153(9) Uani 0.50 1 d PDU A -1
H88A H 0.6752 0.4521 0.5465 0.230 Uiso 0.50 1 calc PR A -1
H88B H 0.5783 0.4144 0.5596 0.230 Uiso 0.50 1 calc PR A -1
H88C H 0.5971 0.4670 0.5977 0.230 Uiso 0.50 1 calc PR A -1
C71 C 0.5698(8) 0.6866(5) 0.7029(6) 0.109(4) Uani 0.50 1 d PGDU B -1
H71 H 0.6345 0.6742 0.6890 0.131 Uiso 0.50 1 calc PR B -1
C72 C 0.5645(11) 0.7334(5) 0.7351(6) 0.115(5) Uani 0.50 1 d PGDU B -1
H72 H 0.6255 0.7530 0.7433 0.138 Uiso 0.50 1 calc PR B -1
C73 C 0.4699(13) 0.7515(4) 0.7554(5) 0.122(6) Uani 0.50 1 d PGDU B -1
H73 H 0.4662 0.7835 0.7775 0.146 Uiso 0.50 1 calc PR B -1
C74 C 0.3806(11) 0.7229(5) 0.7435(5) 0.120(5) Uani 0.50 1 d PGDU B -1
H74 H 0.3159 0.7352 0.7574 0.144 Uiso 0.50 1 calc PR B -1
C75 C 0.3859(8) 0.6761(5) 0.7113(5) 0.114(4) Uani 0.50 1 d PGDU B -1
H75 H 0.3249 0.6565 0.7031 0.137 Uiso 0.50 1 calc PR B -1
C76 C 0.4805(9) 0.6579(4) 0.6909(5) 0.100(4) Uani 0.50 1 d PGDU B -1
C77 C 0.4854(13) 0.6118(7) 0.6577(6) 0.098(5) Uani 0.50 1 d PDU B -1
H77A H 0.4668 0.5809 0.6817 0.147 Uiso 0.50 1 calc PR B -1
H77B H 0.5556 0.6072 0.6429 0.147 Uiso 0.50 1 calc PR B -1
H77C H 0.4372 0.6146 0.6252 0.147 Uiso 0.50 1 calc PR B -1

loop_
_atom_site_aniso_label
_atom_site_aniso_U_11
_atom_site_aniso_U_22
_atom_site_aniso_U_33
_atom_site_aniso_U_23
_atom_site_aniso_U_13
_atom_site_aniso_U_12
Au1 0.03453(14) 0.04100(14) 0.04655(14) 0.01032(7) 0.00393(8) -0.00504(7)
Ru1 0.0344(2) 0.0370(2) 0.03491(19) 0.00265(14) 0.00618(16) -0.00355(17)
N1 0.024(2) 0.037(2) 0.036(2) 0.0008(15) -0.0005(15) -0.0021(15)
C1 0.024(2) 0.039(2) 0.035(2) -0.0001(18) -0.0011(18) -0.0009(18)
F1 0.060(3) 0.109(3) 0.117(4) 0.025(3) -0.035(3) -0.028(3)
N2 0.029(2) 0.046(2) 0.0311(19) 0.0033(16) 0.0013(16) -0.0024(17)
C2 0.041(3) 0.048(3) 0.062(3) 0.016(3) 0.008(3) 0.001(2)
F2 0.058(3) 0.089(3) 0.155(5) -0.035(3) 0.043(3) -0.015(2)
N3 0.0245(19) 0.041(2) 0.0342(19) 0.0011(15) 0.0051(16) -0.0024(16)
C3 0.036(3) 0.055(3) 0.059(3) 0.015(3) 0.005(3) -0.001(2)
F3 0.065(3) 0.071(3) 0.121(4) 0.025(2) 0.007(2) -0.027(2)
N4 0.033(2) 0.042(2) 0.038(2) 0.0005(16) 0.0031(18) 0.0000(18)
F4 0.057(2) 0.081(3) 0.098(3) 0.006(2) 0.002(2) 0.023(2)
N5 0.0248(19) 0.043(2) 0.0313(18) 0.0030(15) -0.0002(15) -0.0049(16)
F5 0.087(3) 0.053(2) 0.120(4) -0.012(2) -0.003(3) 0.023(2)
N6 0.030(2) 0.042(2) 0.0329(19) -0.0010(16) 0.0047(15) -0.0059(16)
F6 0.131(5) 0.152(5) 0.052(2) 0.034(3) 0.010(2) 0.092(4)
C10 0.026(2) 0.044(3) 0.040(2) -0.002(2) -0.0028(19) -0.0011(19)
C11 0.036(3) 0.063(3) 0.040(3) -0.015(2) -0.003(2) 0.001(2)
C12 0.039(3) 0.058(3) 0.029(2) 0.000(2) 0.004(2) -0.002(2)
C20 0.028(2) 0.059(3) 0.038(3) -0.003(2) 0.0075(19) -0.012(2)
C21 0.028(2) 0.061(3) 0.052(3) -0.006(2) 0.008(2) 0.001(2)
C22 0.031(3) 0.053(3) 0.053(3) -0.005(2) 0.002(2) 0.007(2)
C30 0.033(3) 0.057(3) 0.038(3) 0.007(2) -0.002(2) 0.000(2)
C31 0.036(3) 0.075(4) 0.039(3) -0.001(3) -0.008(2) -0.007(3)
C32 0.030(3) 0.059(3) 0.040(3) -0.005(2) -0.0002(19) -0.013(2)
C95 0.22(2) 0.068(8) 0.109(13) 0.000 0.100(15) 0.000
C96 0.119(8) 0.107(8) 0.067(5) 0.027(5) 0.028(5) 0.055(7)
C97 0.068(5) 0.109(6) 0.045(3) -0.005(4) 0.005(3) 0.002(4)
C98 0.079(6) 0.062(5) 0.044(4) 0.000 0.023(4) 0.000
C99 0.170(14) 0.068(7) 0.081(8) 0.000 0.056(9) 0.000
C100 0.096(5) 0.049(3) 0.048(3) 0.020(3) 0.005(3) -0.009(3)
C101 0.058(4) 0.049(3) 0.068(4) 0.014(3) 0.025(3) -0.008(3)
C102 0.074(5) 0.054(4) 0.072(4) 0.019(3) -0.006(4) -0.032(4)
C103 0.107(6) 0.047(3) 0.060(4) 0.001(3) 0.022(4) -0.009(4)
C104 0.064(4) 0.048(3) 0.093(5) 0.028(4) 0.008(4) 0.010(3)
C200 0.045(3) 0.043(3) 0.043(3) 0.009(2) 0.001(2) 0.000(2)
C201 0.039(3) 0.052(3) 0.045(3) 0.005(2) 0.004(2) 0.005(2)
C202 0.051(3) 0.039(3) 0.036(2) 0.0016(19) -0.001(2) 0.008(2)
C203 0.056(3) 0.033(2) 0.043(3) 0.005(2) 0.002(2) -0.001(2)
C204 0.044(3) 0.042(3) 0.043(3) 0.000(2) 0.000(2) -0.006(2)
C205 0.038(3) 0.037(2) 0.045(3) 0.007(2) -0.001(2) 0.002(2)
C206 0.047(3) 0.051(3) 0.074(4) 0.000(3) 0.002(3) -0.011(3)
C207 0.062(4) 0.062(4) 0.053(3) 0.008(3) 0.011(3) 0.021(3)
C82 0.088(9) 0.083(10) 0.108(9) -0.023(8) 0.049(7) -0.042(7)
C83 0.058(8) 0.083(10) 0.165(11) -0.030(9) 0.029(8) -0.028(6)
C84 0.063(8) 0.102(13) 0.147(10) -0.003(10) -0.016(8) -0.032(7)
C85 0.078(9) 0.118(12) 0.113(9) -0.010(8) 0.019(7) -0.041(8)
C86 0.057(8) 0.090(11) 0.130(9) -0.029(9) 0.035(7) -0.015(7)
C87 0.078(8) 0.060(7) 0.124(8) -0.003(7) 0.017(7) -0.034(5)
C88 0.15(2) 0.104(17) 0.205(16) 0.054(16) -0.030(17) -0.039(13)
C71 0.142(11) 0.109(10) 0.077(9) 0.028(7) 0.001(9) 0.018(8)
C72 0.164(13) 0.116(10) 0.065(10) 0.027(7) 0.009(10) 0.006(10)
C73 0.191(16) 0.122(10) 0.053(8) 0.033(7) 0.034(10) 0.019(9)
C74 0.157(13) 0.137(11) 0.064(9) 0.021(7) 0.026(10) 0.049(9)
C75 0.136(10) 0.127(10) 0.078(9) 0.025(7) 0.003(9) 0.049(8)
C76 0.132(10) 0.102(9) 0.066(8) 0.017(6) -0.001(8) 0.036(7)
C77 0.153(15) 0.097(9) 0.043(7) 0.023(5) -0.018(8) 0.044(8)

loop_
_atom_type_symbol
_atom_type_description
_atom_type_scat_dispersion_real
_atom_type_scat_dispersion_imag
_atom_type_scat_source
C C 0.0033 0.0016 'International Tables Vol C Tables 4.2.6.8 and 6.1.1.4'
H H 0.0000 0.0000 'International Tables Vol C Tables 4.2.6.8 and 6.1.1.4'
N N 0.0061 0.0033 'International Tables Vol C Tables 4.2.6.8 and 6.1.1.4'
Ru Ru -1.2594 0.8363 'International Tables Vol C Tables 4.2.6.8 and 6.1.1.4'
Au Au -2.0133 8.8022 'International Tables Vol C Tables 4.2.6.8 and 6.1.1.4'
F F 0.0171 0.0103 'International Tables Vol C Tables 4.2.6.8 and 6.1.1.4'

loop_
_geom_angle_atom_site_label_1
_geom_angle_atom_site_label_2
_geom_angle_atom_site_label_3
_geom_angle
_geom_angle_site_symmetry_1
_geom_angle_site_symmetry_3
C2 Au1 C1 179.0(2) . .
N2 Ru1 N6 81.18(15) . .
N2 Ru1 N4 81.84(16) . .
N6 Ru1 N4 82.73(16) . .
N2 Ru1 C100 98.3(2) . .
N6 Ru1 C100 149.3(3) . .
N4 Ru1 C100 127.8(3) . .
N2 Ru1 C102 140.8(3) . .
N6 Ru1 C102 97.2(2) . .
N4 Ru1 C102 137.2(3) . .
C100 Ru1 C102 63.9(3) . .
N2 Ru1 C104 123.3(3) . .
N6 Ru1 C104 155.5(3) . .
N4 Ru1 C104 99.9(2) . .
C100 Ru1 C104 37.8(3) . .
C102 Ru1 C104 64.2(3) . .
N2 Ru1 C101 106.1(2) . .
N6 Ru1 C101 111.6(2) . .
N4 Ru1 C101 164.3(2) . .
C100 Ru1 C101 38.7(3) . .
C102 Ru1 C101 38.1(3) . .
C104 Ru1 C101 64.3(3) . .
N2 Ru1 C103 161.8(2) . .
N6 Ru1 C103 116.2(3) . .
N4 Ru1 C103 104.6(2) . .
C100 Ru1 C103 64.2(3) . .
C102 Ru1 C103 37.5(3) . .
C104 Ru1 C103 39.4(3) . .
C101 Ru1 C103 63.9(3) . .
C10 N1 N2 111.1(4) . .
C10 N1 C1 127.9(4) . .
N2 N1 C1 121.0(4) . .
N3 C1 N1 106.8(4) . .
N3 C1 N5 108.3(4) . .
N1 C1 N5 106.8(4) . .
N3 C1 Au1 112.3(3) . .
N1 C1 Au1 111.7(3) . .
N5 C1 Au1 110.7(3) . .
C12 N2 N1 105.3(4) . .
C12 N2 Ru1 133.3(3) . .
N1 N2 Ru1 121.4(3) . .
C3 C2 Au1 178.0(6) . .
C20 N3 N4 110.5(4) . .
C20 N3 C1 128.6(4) . .
N4 N3 C1 120.8(4) . .
C2 C3 C200 177.3(7) . .
C22 N4 N3 106.0(4) . .
C22 N4 Ru1 132.5(4) . .
N3 N4 Ru1 121.4(3) . .
C30 N5 N6 109.8(4) . .
C30 N5 C1 128.3(4) . .
N6 N5 C1 121.8(4) . .
C32 N6 N5 105.6(4) . .
C32 N6 Ru1 133.9(4) . .
N5 N6 Ru1 120.5(3) . .
N1 C10 C11 107.2(5) . .
N1 C10 H10 126.4 . .
C11 C10 H10 126.4 . .
C10 C11 C12 105.3(4) . .
C10 C11 H11 127.4 . .
C12 C11 H11 127.4 . .
N2 C12 C11 111.0(5) . .
N2 C12 H12 124.5 . .
C11 C12 H12 124.5 . .
N3 C20 C21 107.8(5) . .
N3 C20 H20 126.1 . .
C21 C20 H20 126.1 . .
C20 C21 C22 105.3(5) . .
C20 C21 H21 127.3 . .
C22 C21 H21 127.3 . .
N4 C22 C21 110.3(5) . .
N4 C22 H22 124.9 . .
C21 C22 H22 124.9 . .
N5 C30 C31 107.7(5) . .
N5 C30 H30 126.2 . .
C31 C30 H30 126.2 . .
C30 C31 C32 105.7(5) . .
C30 C31 H31 127.1 . .
C32 C31 H31 127.1 . .
N6 C32 C31 111.2(5) . .
N6 C32 H32 124.4 . .
C31 C32 H32 124.4 . .
C96 C95 C96 122.7(14) . 3_655
C96 C95 H95 118.6 . .
C96 C95 H95 118.6 3_655 .
C95 C96 C97 119.5(10) . .
C95 C96 H96 120.2 . .
C97 C96 H96 120.2 . .
C96 C97 C98 121.5(8) . .
C96 C97 H97 119.2 . .
C98 C97 H97 119.2 . .
C97 C98 C97 115.3(10) 3_655 .
C97 C98 C99 122.4(5) 3_655 .
C97 C98 C99 122.4(5) . .
C98 C99 H99A 109.5 . .
C98 C99 H99B 109.5 . .
H99A C99 H99B 109.5 . .
C98 C99 H99C 109.5 . .
H99A C99 H99C 109.5 . .
H99B C99 H99C 109.5 . .
C104 C100 C101 109.0(7) . .
C104 C100 Ru1 71.4(4) . .
C101 C100 Ru1 71.2(3) . .
C104 C100 H100 125.5 . .
C101 C100 H100 125.5 . .
Ru1 C100 H100 123.6 . .
C102 C101 C100 106.8(6) . .
C102 C101 Ru1 70.6(3) . .
C100 C101 Ru1 70.1(3) . .
C102 C101 H101 126.6 . .
C100 C101 H101 126.6 . .
Ru1 C101 H101 124.3 . .
C103 C102 C101 110.0(7) . .
C103 C102 Ru1 71.9(4) . .
C101 C102 Ru1 71.4(4) . .
C103 C102 H102 125.0 . .
C101 C102 H102 125.0 . .
Ru1 C102 H102 123.3 . .
C102 C103 C104 107.0(6) . .
C102 C103 Ru1 70.6(4) . .
C104 C103 Ru1 69.8(4) . .
C102 C103 H103 126.5 . .
C104 C103 H103 126.5 . .
Ru1 C103 H103 124.7 . .
C100 C104 C103 107.2(7) . .
C100 C104 Ru1 70.8(4) . .
C103 C104 Ru1 70.8(4) . .
C100 C104 H104 126.4 . .
C103 C104 H104 126.4 . .
Ru1 C104 H104 123.6 . .
C201 C200 C205 118.1(5) . .
C201 C200 C3 122.4(5) . .
C205 C200 C3 119.5(5) . .
C202 C201 C200 120.4(5) . .
C202 C201 H201 119.8 . .
C200 C201 H201 119.8 . .
C201 C202 C203 121.3(5) . .
C201 C202 C207 120.4(5) . .
C203 C202 C207 118.3(5) . .
C204 C203 C202 119.0(5) . .
C204 C203 H203 120.5 . .
C202 C203 H203 120.5 . .
C203 C204 C205 121.1(5) . .
C203 C204 C206 121.2(5) . .
C205 C204 C206 117.8(5) . .
C204 C205 C200 120.2(5) . .
C204 C205 H205 119.9 . .
C200 C205 H205 119.9 . .
F2 C206 F1 106.9(6) . .
F2 C206 F3 107.3(6) . .
F1 C206 F3 104.5(5) . .
F2 C206 C204 112.9(5) . .
F1 C206 C204 111.9(6) . .
F3 C206 C204 112.7(5) . .
F6 C207 F5 108.2(6) . .
F6 C207 F4 105.8(6) . .
F5 C207 F4 104.2(5) . .
F6 C207 C202 112.4(5) . .
F5 C207 C202 112.5(6) . .
F4 C207 C202 113.2(5) . .
C83 C82 C87 120.0 . .
C83 C82 H82 120.0 . .
C87 C82 H82 120.0 . .
C82 C83 C84 120.0 . .
C82 C83 H83 120.0 . .
C84 C83 H83 120.0 . .
C83 C84 C85 120.0 . .
C83 C84 H84 120.0 . .
C85 C84 H84 120.0 . .
C86 C85 C84 120.0 . .
C86 C85 H85 120.0 . .
C84 C85 H85 120.0 . .
C85 C86 C87 120.0 . .
C85 C86 H86 120.0 . .
C87 C86 H86 120.0 . .
C86 C87 C82 120.0 . .
C86 C87 C88 119.6(4) . .
C82 C87 C88 120.4(4) . .
C72 C71 C76 120.0 . .
C72 C71 H71 120.0 . .
C76 C71 H71 120.0 . .
C73 C72 C71 120.0 . .
C73 C72 H72 120.0 . .
C71 C72 H72 120.0 . .
C74 C73 C72 120.0 . .
C74 C73 H73 120.0 . .
C72 C73 H73 120.0 . .
C73 C74 C75 120.0 . .
C73 C74 H74 120.0 . .
C75 C74 H74 120.0 . .
C76 C75 C74 120.0 . .
C76 C75 H75 120.0 . .
C74 C75 H75 120.0 . .
C77 C76 C75 119.9(4) . .
C77 C76 C71 120.1(4) . .
C75 C76 C71 120.0 . .

loop_
_geom_bond_atom_site_label_1
_geom_bond_atom_site_label_2
_geom_bond_distance
_geom_bond_site_symmetry_2
Au1 C2 1.971(5) .
Au1 C1 2.091(5) .
Ru1 N2 2.096(4) .
Ru1 N6 2.100(4) .
Ru1 N4 2.100(4) .
Ru1 C100 2.131(6) .
Ru1 C102 2.134(6) .
Ru1 C104 2.137(6) .
Ru1 C101 2.144(5) .
Ru1 C103 2.151(7) .
N1 C10 1.354(7) .
N1 N2 1.356(6) .
N1 C1 1.468(6) .
C1 N3 1.447(6) .
C1 N5 1.471(6) .
F1 C206 1.329(8) .
N2 C12 1.341(6) .
C2 C3 1.208(8) .
F2 C206 1.305(8) .
N3 C20 1.348(6) .
N3 N4 1.365(6) .
C3 C200 1.424(7) .
F3 C206 1.329(7) .
N4 C22 1.340(7) .
F4 C207 1.335(8) .
N5 C30 1.349(6) .
N5 N6 1.358(6) .
F5 C207 1.318(9) .
N6 C32 1.330(6) .
F6 C207 1.309(8) .
C10 C11 1.376(8) .
C10 H10 0.9500 .
C11 C12 1.390(8) .
C11 H11 0.9500 .
C12 H12 0.9500 .
C20 C21 1.377(9) .
C20 H20 0.9500 .
C21 C22 1.400(8) .
C21 H21 0.9500 .
C22 H22 0.9500 .
C30 C31 1.361(8) .
C30 H30 0.9500 .
C31 C32 1.363(8) .
C31 H31 0.9500 .
C32 H32 0.9500 .
C95 C96 1.315(13) .
C95 C96 1.315(13) 3_655
C95 H95 0.9500 .
C96 C97 1.360(12) .
C96 H96 0.9500 .
C97 C98 1.391(9) .
C97 H97 0.9500 .
C98 C97 1.391(9) 3_655
C98 C99 1.466(13) .
C99 H99A 0.9800 .
C99 H99B 0.9800 .
C99 H99C 0.9800 .
C100 C104 1.382(11) .
C100 C101 1.417(10) .
C100 H100 0.9500 .
C101 C102 1.395(10) .
C101 H101 0.9500 .
C102 C103 1.378(12) .
C102 H102 0.9500 .
C103 C104 1.446(12) .
C103 H103 0.9500 .
C104 H104 0.9500 .
C200 C201 1.402(8) .
C200 C205 1.404(7) .
C201 C202 1.372(8) .
C201 H201 0.9500 .
C202 C203 1.379(8) .
C202 C207 1.494(8) .
C203 C204 1.375(8) .
C203 H203 0.9500 .
C204 C205 1.383(7) .
C204 C206 1.490(8) .
C205 H205 0.9500 .
C82 C83 1.3900 .
C82 C87 1.3900 .
C82 H82 0.9500 .
C83 C84 1.3900 .
C83 H83 0.9500 .
C84 C85 1.3900 .
C84 H84 0.9500 .
C85 C86 1.3900 .
C85 H85 0.9500 .
C86 C87 1.3900 .
C86 H86 0.9500 .
C87 C88 1.463(15) .
C88 H88A 0.9800 .
C88 H88B 0.9800 .
C88 H88C 0.9800 .
C71 C72 1.3900 .
C71 C76 1.3900 .
C71 H71 0.9500 .
C72 C73 1.3900 .
C72 H72 0.9500 .
C73 C74 1.3900 .
C73 H73 0.9500 .
C74 C75 1.3900 .
C74 H74 0.9500 .
C75 C76 1.3900 .
C75 H75 0.9500 .
C76 C77 1.39(2) .
C77 H77A 0.9800 .
C77 H77B 0.9800 .
C77 H77C 0.9800 .

loop_
_geom_torsion_atom_site_label_1
_geom_torsion_atom_site_label_2
_geom_torsion_atom_site_label_3
_geom_torsion_atom_site_label_4
_geom_torsion
_geom_torsion_site_symmetry_1
_geom_torsion_site_symmetry_4
C10 N1 C1 N3 -121.2(5) . .
N2 N1 C1 N3 60.6(5) . .
C10 N1 C1 N5 123.0(5) . .
N2 N1 C1 N5 -55.2(5) . .
C10 N1 C1 Au1 1.9(6) . .
N2 N1 C1 Au1 -176.3(3) . .
C10 N1 N2 C12 -0.7(5) . .
C1 N1 N2 C12 177.8(4) . .
C10 N1 N2 Ru1 177.8(3) . .
C1 N1 N2 Ru1 -3.8(5) . .
N6 Ru1 N2 C12 -137.2(5) . .
N4 Ru1 N2 C12 138.9(5) . .
C100 Ru1 N2 C12 11.7(5) . .
C102 Ru1 N2 C12 -46.7(6) . .
C104 Ru1 N2 C12 42.3(6) . .
C101 Ru1 N2 C12 -27.1(5) . .
C103 Ru1 N2 C12 26.5(11) . .
N6 Ru1 N2 N1 44.8(3) . .
N4 Ru1 N2 N1 -39.1(3) . .
C100 Ru1 N2 N1 -166.3(4) . .
C102 Ru1 N2 N1 135.3(4) . .
C104 Ru1 N2 N1 -135.7(4) . .
C101 Ru1 N2 N1 154.9(4) . .
C103 Ru1 N2 N1 -151.5(8) . .
N1 C1 N3 C20 122.3(5) . .
N5 C1 N3 C20 -123.0(5) . .
Au1 C1 N3 C20 -0.5(6) . .
N1 C1 N3 N4 -57.6(5) . .
N5 C1 N3 N4 57.2(5) . .
Au1 C1 N3 N4 179.7(3) . .
C20 N3 N4 C22 -0.2(5) . .
C1 N3 N4 C22 179.6(4) . .
C20 N3 N4 Ru1 179.4(3) . .
C1 N3 N4 Ru1 -0.8(6) . .
N2 Ru1 N4 C22 -138.9(5) . .
N6 Ru1 N4 C22 139.0(5) . .
C100 Ru1 N4 C22 -44.8(6) . .
C102 Ru1 N4 C22 46.3(6) . .
C104 Ru1 N4 C22 -16.3(6) . .
C101 Ru1 N4 C22 -17.4(11) . .
C103 Ru1 N4 C22 23.8(6) . .
N2 Ru1 N4 N3 41.6(3) . .
N6 Ru1 N4 N3 -40.4(3) . .
C100 Ru1 N4 N3 135.8(4) . .
C102 Ru1 N4 N3 -133.2(4) . .
C104 Ru1 N4 N3 164.2(4) . .
C101 Ru1 N4 N3 163.1(8) . .
C103 Ru1 N4 N3 -155.7(4) . .
N3 C1 N5 C30 125.7(5) . .
N1 C1 N5 C30 -119.6(5) . .
Au1 C1 N5 C30 2.2(6) . .
N3 C1 N5 N6 -57.2(5) . .
N1 C1 N5 N6 57.6(5) . .
Au1 C1 N5 N6 179.3(3) . .
C30 N5 N6 C32 -0.2(5) . .
C1 N5 N6 C32 -177.8(4) . .
C30 N5 N6 Ru1 177.6(3) . .
C1 N5 N6 Ru1 0.0(5) . .
N2 Ru1 N6 C32 134.6(5) . .
N4 Ru1 N6 C32 -142.6(5) . .
C100 Ru1 N6 C32 43.3(7) . .
C102 Ru1 N6 C32 -5.8(5) . .
C104 Ru1 N6 C32 -44.6(8) . .
C101 Ru1 N6 C32 30.7(5) . .
C103 Ru1 N6 C32 -39.8(6) . .
N2 Ru1 N6 N5 -42.5(3) . .
N4 Ru1 N6 N5 40.3(3) . .
C100 Ru1 N6 N5 -133.9(5) . .
C102 Ru1 N6 N5 177.1(4) . .
C104 Ru1 N6 N5 138.3(5) . .
C101 Ru1 N6 N5 -146.4(3) . .
C103 Ru1 N6 N5 143.1(4) . .
N2 N1 C10 C11 0.7(5) . .
C1 N1 C10 C11 -177.6(4) . .
N1 C10 C11 C12 -0.5(6) . .
N1 N2 C12 C11 0.4(6) . .
Ru1 N2 C12 C11 -177.9(4) . .
C10 C11 C12 N2 0.1(6) . .
N4 N3 C20 C21 -0.1(6) . .
C1 N3 C20 C21 -179.9(4) . .
N3 C20 C21 C22 0.4(6) . .
N3 N4 C22 C21 0.4(6) . .
Ru1 N4 C22 C21 -179.1(4) . .
C20 C21 C22 N4 -0.5(6) . .
N6 N5 C30 C31 0.7(6) . .
C1 N5 C30 C31 178.1(5) . .
N5 C30 C31 C32 -0.8(6) . .
N5 N6 C32 C31 -0.3(6) . .
Ru1 N6 C32 C31 -177.7(4) . .
C30 C31 C32 N6 0.7(6) . .
C96 C95 C96 C97 0.2(6) 3_655 .
C95 C96 C97 C98 -0.5(11) . .
C96 C97 C98 C97 0.2(6) . 3_655
C96 C97 C98 C99 -179.8(6) . .
N2 Ru1 C100 C104 136.0(5) . .
N6 Ru1 C100 C104 -137.4(5) . .
N4 Ru1 C100 C104 50.0(6) . .
C102 Ru1 C100 C104 -80.8(5) . .
C101 Ru1 C100 C104 -118.6(6) . .
C103 Ru1 C100 C104 -38.9(5) . .
N2 Ru1 C100 C101 -105.4(4) . .
N6 Ru1 C100 C101 -18.8(7) . .
N4 Ru1 C100 C101 168.5(3) . .
C102 Ru1 C100 C101 37.7(4) . .
C104 Ru1 C100 C101 118.6(6) . .
C103 Ru1 C100 C101 79.6(5) . .
C104 C100 C101 C102 0.3(7) . .
Ru1 C100 C101 C102 -61.4(4) . .
C104 C100 C101 Ru1 61.7(4) . .
N2 Ru1 C101 C102 -159.9(4) . .
N6 Ru1 C101 C102 -73.2(5) . .
N4 Ru1 C101 C102 81.5(10) . .
C100 Ru1 C101 C102 117.0(6) . .
C104 Ru1 C101 C102 80.3(5) . .
C103 Ru1 C101 C102 36.3(5) . .
N2 Ru1 C101 C100 83.1(4) . .
N6 Ru1 C101 C100 169.8(4) . .
N4 Ru1 C101 C100 -35.5(10) . .
C102 Ru1 C101 C100 -117.0(6) . .
C104 Ru1 C101 C100 -36.7(4) . .
C103 Ru1 C101 C100 -80.7(5) . .
C100 C101 C102 C103 -0.8(7) . .
Ru1 C101 C102 C103 -61.9(5) . .
C100 C101 C102 Ru1 61.1(4) . .
N2 Ru1 C102 C103 150.7(4) . .
N6 Ru1 C102 C103 -124.5(4) . .
N4 Ru1 C102 C103 -37.5(6) . .
C100 Ru1 C102 C103 81.0(5) . .
C104 Ru1 C102 C103 38.7(5) . .
C101 Ru1 C102 C103 119.3(6) . .
N2 Ru1 C102 C101 31.4(6) . .
N6 Ru1 C102 C101 116.2(4) . .
N4 Ru1 C102 C101 -156.8(4) . .
C100 Ru1 C102 C101 -38.3(4) . .
C104 Ru1 C102 C101 -80.6(5) . .
C103 Ru1 C102 C101 -119.3(6) . .
C101 C102 C103 C104 0.9(7) . .
Ru1 C102 C103 C104 -60.6(4) . .
C101 C102 C103 Ru1 61.6(4) . .
N2 Ru1 C103 C102 -96.3(10) . .
N6 Ru1 C103 C102 65.7(5) . .
N4 Ru1 C103 C102 154.7(4) . .
C100 Ru1 C103 C102 -80.0(5) . .
C104 Ru1 C103 C102 -117.4(6) . .
C101 Ru1 C103 C102 -36.8(4) . .
N2 Ru1 C103 C104 21.1(11) . .
N6 Ru1 C103 C104 -176.9(4) . .
N4 Ru1 C103 C104 -87.9(4) . .
C100 Ru1 C103 C104 37.3(4) . .
C102 Ru1 C103 C104 117.4(6) . .
C101 Ru1 C103 C104 80.6(5) . .
C101 C100 C104 C103 0.3(7) . .
Ru1 C100 C104 C103 61.8(4) . .
C101 C100 C104 Ru1 -61.5(4) . .
C102 C103 C104 C100 -0.8(7) . .
Ru1 C103 C104 C100 -61.9(4) . .
C102 C103 C104 Ru1 61.1(5) . .
N2 Ru1 C104 C100 -55.4(5) . .
N6 Ru1 C104 C100 123.6(6) . .
N4 Ru1 C104 C100 -142.1(5) . .
C102 Ru1 C104 C100 80.0(5) . .
C101 Ru1 C104 C100 37.6(5) . .
C103 Ru1 C104 C100 116.9(7) . .
N2 Ru1 C104 C103 -172.3(4) . .
N6 Ru1 C104 C103 6.7(8) . .
N4 Ru1 C104 C103 101.0(4) . .
C100 Ru1 C104 C103 -116.9(7) . .
C102 Ru1 C104 C103 -36.9(4) . .
C101 Ru1 C104 C103 -79.4(5) . .
C205 C200 C201 C202 0.0(8) . .
C3 C200 C201 C202 -179.9(5) . .
C200 C201 C202 C203 -0.2(8) . .
C200 C201 C202 C207 -180.0(5) . .
C201 C202 C203 C204 -0.6(8) . .
C207 C202 C203 C204 179.1(5) . .
C202 C203 C204 C205 1.6(8) . .
C202 C203 C204 C206 -179.1(5) . .
C203 C204 C205 C200 -1.8(8) . .
C206 C204 C205 C200 178.9(5) . .
C201 C200 C205 C204 1.0(8) . .
C3 C200 C205 C204 -179.1(5) . .
C203 C204 C206 F2 123.5(6) . .
C205 C204 C206 F2 -57.2(8) . .
C203 C204 C206 F1 -115.8(6) . .
C205 C204 C206 F1 63.5(7) . .
C203 C204 C206 F3 1.7(9) . .
C205 C204 C206 F3 -179.1(5) . .
C201 C202 C207 F6 111.3(7) . .
C203 C202 C207 F6 -68.4(8) . .
C201 C202 C207 F5 -126.3(6) . .
C203 C202 C207 F5 54.0(7) . .
C201 C202 C207 F4 -8.5(8) . .
C203 C202 C207 F4 171.8(5) . .
C87 C82 C83 C84 0.0 . .
C82 C83 C84 C85 0.0 . .
C83 C84 C85 C86 0.0 . .
C84 C85 C86 C87 0.0 . .
C85 C86 C87 C82 0.0 . .
C85 C86 C87 C88 178.9(17) . .
C83 C82 C87 C86 0.0 . .
C83 C82 C87 C88 -178.9(17) . .
C76 C71 C72 C73 0.0 . .
C71 C72 C73 C74 0.0 . .
C72 C73 C74 C75 0.0 . .
C73 C74 C75 C76 0.0 . .
C74 C75 C76 C77 -178.7(11) . .
C74 C75 C76 C71 0.0 . .
C72 C71 C76 C77 178.7(11) . .
C72 C71 C76 C75 0.0 . .
